data_4129216
loop_
_publ_author_name
'Ni, Jun'
'Yan, He'
'Wang, Anchuang'
'Yang, Yu'
'Stern, Charlotte L.'
'Metz, Andrew W.'
'Jin, Shu'
'Wang, Lian'
'Marks, Tobin J.'
'Ireland, John R.'
'Kannewurf, Carl R.'

_publ_section_title
;
 MOCVD-derived highly transparent, conductive zinc- and tin-doped indium
 oxide thin films: precursor synthesis, metastable phase film growth and
 characterization, and application as anodes in polymer light-emitting
 diodes.
;
_journal_issue 15
_journal_name_full 'Journal of the American Chemical Society'
_journal_page_first 5613
_journal_page_last 5624
_journal_paper_doi 10.1021/ja044643g
_journal_volume 127
_journal_year 2005
_chemical_formula_sum 'C16 H18 F12 N2 O4 Zn'
_chemical_formula_weight 595.69
_space_group_IT_number 14
_space_group_name_Hall '-P 2ybc'
_space_group_name_H-M_alt 'P 1 21/c 1'
_symmetry_cell_setting monoclinic
_symmetry_space_group_name_H-M 'P 1 21/c 1'
_atom_sites_solution_hydrogens geom
_atom_sites_solution_primary direct
_atom_sites_solution_secondary difmap
_audit_creation_method SHELXL-97
_cell_angle_alpha 90.00
_cell_angle_beta 90.914(2)
_cell_angle_gamma 90.00
_cell_formula_units_Z 8
_cell_length_a 10.7229(11)
_cell_length_b 17.7077(19)
_cell_length_c 24.760(3)
_cell_measurement_temperature 153(2)
_cell_volume 4700.8(9)
_computing_cell_refinement 'Bruker SMART'
_computing_data_collection 'Bruker SMART'
_computing_data_reduction 'Bruker SHELXTL'
_computing_molecular_graphics 'Bruker SHELXTL'
_computing_publication_material 'Bruker SHELXTL'
_computing_structure_refinement 'SHELXL-97 (Sheldrick, 1997)'
_computing_structure_solution 'SHELXS-97 (Sheldrick, 1990)'
_diffrn_ambient_temperature 153(2)
_diffrn_measured_fraction_theta_full 0.901
_diffrn_measured_fraction_theta_max 0.901
_diffrn_measurement_device_type 'CCD area detector'
_diffrn_measurement_method 'omega scans'
_diffrn_radiation_monochromator graphite
_diffrn_radiation_source 'fine-focus sealed tube'
_diffrn_radiation_type MoK\a
_diffrn_radiation_wavelength 0.71073
_diffrn_reflns_av_R_equivalents 0.0602
_diffrn_reflns_av_sigmaI/netI 0.0396
_diffrn_reflns_limit_h_max 13
_diffrn_reflns_limit_h_min -13
_diffrn_reflns_limit_k_max 22
_diffrn_reflns_limit_k_min -22
_diffrn_reflns_limit_l_max 31
_diffrn_reflns_limit_l_min -31
_diffrn_reflns_number 43291
_diffrn_reflns_theta_full 29.00
_diffrn_reflns_theta_max 29.00
_diffrn_reflns_theta_min 1.41
_exptl_absorpt_coefficient_mu 1.310
_exptl_absorpt_correction_T_max 0.8595
_exptl_absorpt_correction_T_min 0.6333
_exptl_absorpt_correction_type integration
_exptl_crystal_colour colorless
_exptl_crystal_density_diffrn 1.683
_exptl_crystal_density_method 'not measured'
_exptl_crystal_description 'hexagonal plate'
_exptl_crystal_F_000 2682
_exptl_crystal_size_max 0.402
_exptl_crystal_size_mid 0.376
_exptl_crystal_size_min 0.138
_refine_diff_density_max 1.018
_refine_diff_density_min -0.682
_refine_diff_density_rms 0.087
_refine_ls_extinction_method none
_refine_ls_goodness_of_fit_ref 1.024
_refine_ls_hydrogen_treatment mixed
_refine_ls_matrix_type full
_refine_ls_number_parameters 645
_refine_ls_number_reflns 11275
_refine_ls_number_restraints 0
_refine_ls_restrained_S_all 1.024
_refine_ls_R_factor_all 0.0736
_refine_ls_R_factor_gt 0.0562
_refine_ls_shift/su_max 0.004
_refine_ls_shift/su_mean 0.000
_refine_ls_structure_factor_coef Fsqd
_refine_ls_weighting_details 'calc w=1/[\s^2^(Fo^2^)+(0.0733P)^2^+8.4613P] where P=(Fo^2^+2Fc^2^)/3'
_refine_ls_weighting_scheme calc
_refine_ls_wR_factor_gt 0.1513
_refine_ls_wR_factor_ref 0.1630
_reflns_number_gt 8463
_reflns_number_total 11275
_reflns_threshold_expression >2sigma(I)
_cod_data_source_file ja044643gsi20040903_022301.cif
_cod_data_source_block s80m1m
_cod_depositor_comments
;
The following automatic conversions were performed:

data item '_symmetry_cell_setting' value 'Monoclinic' was changed to
'monoclinic' in accordance with the
/home/saulius/struct/COD-crude-data/automatic-downloads/DataCite-retrospective/ACS/depositions/lib/dictionaries/cif_core.dic
dictionary named 'cif_core.dic' version 2.4.2 last updated on
2011-04-26.

Automatic conversion script
Id: cif_fix_values 6909 2019-04-08 15:41:33Z antanas 
;
_cod_original_sg_symbol_H-M P2(1)/c
_cod_database_code 4129216

loop_
_symmetry_equiv_pos_as_xyz
'x, y, z'
'-x, y+1/2, -z+1/2'
'-x, -y, -z'
'x, -y-1/2, z-1/2'

loop_
_atom_site_label
_atom_site_type_symbol
_atom_site_fract_x
_atom_site_fract_y
_atom_site_fract_z
_atom_site_U_iso_or_equiv
_atom_site_adp_type
_atom_site_occupancy
_atom_site_symmetry_multiplicity
_atom_site_calc_flag
_atom_site_refinement_flags
_atom_site_disorder_assembly
_atom_site_disorder_group
Zn1 Zn 0.06828(3) 0.54809(2) 0.403493(15) 0.03051(11) Uani 1 1 d . . .
Zn2 Zn 0.57935(3) 0.55218(2) 0.094272(15) 0.03028(11) Uani 1 1 d . B .
F1 F 0.4461(4) 0.7031(2) 0.42130(16) 0.1001(12) Uani 1 1 d . . .
F2 F 0.4046(3) 0.6795(2) 0.33980(14) 0.1008(13) Uani 1 1 d . . .
F3 F 0.5498(3) 0.6202(2) 0.3807(2) 0.1118(14) Uani 1 1 d . . .
F4A F 0.3390(7) 0.3857(5) 0.5135(4) 0.0845(11) Uani 0.513(7) 1 d P . .
F4B F 0.3110(8) 0.3547(5) 0.4976(5) 0.0845(11) Uani 0.487(7) 1 d P . .
F5A F 0.4791(12) 0.3904(5) 0.4609(6) 0.0845(11) Uani 0.513(7) 1 d P . .
F5B F 0.4694(13) 0.3736(6) 0.4480(6) 0.0845(11) Uani 0.487(7) 1 d P . .
F6A F 0.2841(7) 0.3322(4) 0.4391(4) 0.0845(11) Uani 0.513(7) 1 d P . .
F6B F 0.3214(8) 0.3397(5) 0.4150(4) 0.0845(11) Uani 0.487(7) 1 d P . .
F7 F 0.2838(4) 0.4090(2) 0.27487(19) 0.1118(14) Uani 1 1 d . . .
F8 F 0.1396(6) 0.3314(3) 0.2553(2) 0.175(3) Uani 1 1 d . . .
F9 F 0.1365(5) 0.4429(3) 0.22707(16) 0.1277(17) Uani 1 1 d . . .
F10 F -0.1843(3) 0.3308(2) 0.44193(12) 0.0948(13) Uani 1 1 d . . .
F11 F -0.2003(3) 0.29512(19) 0.36036(14) 0.0893(11) Uani 1 1 d . . .
F12 F -0.2957(3) 0.3928(2) 0.38571(15) 0.0855(10) Uani 1 1 d . . .
F13A F 0.7934(7) 0.3327(4) 0.0651(4) 0.0923(12) Uani 0.551(7) 1 d P . .
F13B F 0.8309(9) 0.3414(5) 0.0899(5) 0.0923(12) Uani 0.449(7) 1 d P . .
F14A F 0.8578(7) 0.3801(4) -0.0079(4) 0.0923(12) Uani 0.551(7) 1 d P . .
F14B F 0.8134(9) 0.3482(5) 0.0088(5) 0.0923(12) Uani 0.449(7) 1 d P . .
F15A F 0.9800(8) 0.3768(5) 0.0638(4) 0.0923(12) Uani 0.551(7) 1 d P . .
F15B F 0.9861(10) 0.3867(6) 0.0378(5) 0.0923(12) Uani 0.449(7) 1 d P . .
F16 F 1.0623(3) 0.6250(2) 0.1166(2) 0.1035(13) Uani 1 1 d . . .
F17 F 0.9558(3) 0.70739(18) 0.07501(14) 0.0798(9) Uani 1 1 d . . .
F18 F 0.9163(3) 0.6823(2) 0.15646(13) 0.0908(11) Uani 1 1 d . . .
F19 F 0.7050(6) 0.4439(3) 0.26958(17) 0.142(2) Uani 1 1 d . . .
F20A F 0.8415(5) 0.4436(4) 0.2194(3) 0.0942(13) Uani 0.696(8) 1 d P . .
F20B F 0.8470(13) 0.4013(8) 0.1991(6) 0.0942(13) Uani 0.304(8) 1 d P . .
F21A F 0.7409(6) 0.3418(5) 0.2331(4) 0.0942(13) Uani 0.696(8) 1 d P . .
F21B F 0.6978(14) 0.3390(12) 0.2367(9) 0.0942(13) Uani 0.304(8) 1 d P . .
F22 F 0.3422(3) 0.32517(18) 0.06997(11) 0.0756(9) Uani 1 1 d . . .
F23 F 0.3401(4) 0.2989(2) 0.15345(14) 0.0962(12) Uani 1 1 d . . .
F24 F 0.2355(3) 0.3902(2) 0.12361(16) 0.0881(10) Uani 1 1 d . . .
O1 O 0.2311(2) 0.61422(14) 0.40391(11) 0.0420(6) Uani 1 1 d . . .
O2 O 0.1865(2) 0.47168(14) 0.44957(11) 0.0398(5) Uani 1 1 d . . .
O3 O 0.1317(2) 0.48974(14) 0.33625(10) 0.0385(5) Uani 1 1 d . . .
O5 O -0.0704(2) 0.46372(14) 0.40829(10) 0.0380(5) Uani 1 1 d . . .
O6 O 0.6961(2) 0.47127(15) 0.05080(11) 0.0411(6) Uani 1 1 d . . .
O7 O 0.7438(2) 0.61768(14) 0.08889(10) 0.0397(6) Uani 1 1 d . . .
O8 O 0.6602(2) 0.50310(14) 0.16294(10) 0.0380(5) Uani 1 1 d . . .
O9 O 0.4459(2) 0.46678(14) 0.09760(10) 0.0369(5) Uani 1 1 d . . .
N1 N -0.0403(3) 0.63229(16) 0.35789(11) 0.0348(6) Uani 1 1 d . . .
N2 N -0.0007(3) 0.60184(17) 0.47116(11) 0.0371(6) Uani 1 1 d . . .
H2A H -0.0666 0.5752 0.4850 0.044 Uiso 1 1 calc R . .
H2B H 0.0604 0.6062 0.4975 0.044 Uiso 1 1 calc R . .
N3 N 0.5081(3) 0.59968(17) 0.02369(12) 0.0400(7) Uani 1 1 d . . .
H3A H 0.5623 0.5937 -0.0044 0.048 Uiso 1 1 calc R A 1
H3B H 0.4324 0.5786 0.0142 0.048 Uiso 1 1 calc R A 1
N4 N 0.4806(3) 0.64349(17) 0.13393(12) 0.0365(6) Uani 1 1 d . . .
C1 C 0.3393(4) 0.5901(2) 0.40444(15) 0.0435(8) Uani 1 1 d . . .
C2 C 0.3812(4) 0.5187(3) 0.42002(18) 0.0493(9) Uani 1 1 d . . .
H2 H 0.4666 0.5060 0.4159 0.059 Uiso 1 1 calc R . .
C3 C 0.3006(4) 0.4659(2) 0.44140(16) 0.0437(8) Uani 1 1 d . . .
C4 C 0.4364(4) 0.6479(3) 0.3860(2) 0.0584(11) Uani 1 1 d . . .
C5 C 0.3541(5) 0.3891(3) 0.4569(2) 0.0657(13) Uani 1 1 d . . .
C6 C 0.0942(4) 0.4279(2) 0.31916(15) 0.0418(8) Uani 1 1 d . . .
C7 C -0.0046(4) 0.3838(2) 0.33677(17) 0.0456(9) Uani 1 1 d . . .
H7 H -0.0213 0.3369 0.3194 0.055 Uiso 1 1 calc R . .
C8 C -0.0788(3) 0.4062(2) 0.37872(15) 0.0387(8) Uani 1 1 d . . .
C9 C 0.1645(6) 0.3998(3) 0.2697(3) 0.0752(16) Uani 1 1 d . . .
C10 C -0.1902(4) 0.3557(3) 0.39206(18) 0.0542(11) Uani 1 1 d . . .
C11 C -0.1153(4) 0.6680(2) 0.40062(16) 0.0466(9) Uani 1 1 d . . .
H11A H -0.1897 0.6365 0.4074 0.056 Uiso 1 1 calc R . .
H11B H -0.1444 0.7181 0.3880 0.056 Uiso 1 1 calc R . .
C12 C -0.0421(4) 0.6774(2) 0.45249(16) 0.0468(9) Uani 1 1 d . . .
H12A H 0.0312 0.7102 0.4465 0.056 Uiso 1 1 calc R . .
H12B H -0.0947 0.7013 0.4801 0.056 Uiso 1 1 calc R . .
C13 C -0.1230(4) 0.5917(2) 0.31837(16) 0.0439(8) Uani 1 1 d . . .
H13A H -0.1721 0.5539 0.3385 0.053 Uiso 1 1 calc R . .
H13B H -0.0694 0.5636 0.2931 0.053 Uiso 1 1 calc R . .
C14 C -0.2138(4) 0.6401(3) 0.28496(19) 0.0561(11) Uani 1 1 d . . .
H14A H -0.2694 0.6673 0.3092 0.084 Uiso 1 1 calc R . .
H14B H -0.2633 0.6075 0.2609 0.084 Uiso 1 1 calc R . .
H14C H -0.1668 0.6764 0.2634 0.084 Uiso 1 1 calc R . .
C15 C 0.0364(4) 0.6912(2) 0.33071(16) 0.0441(8) Uani 1 1 d . . .
H15A H 0.0928 0.7146 0.3580 0.053 Uiso 1 1 calc R . .
H15B H -0.0200 0.7312 0.3168 0.053 Uiso 1 1 calc R . .
C16 C 0.1139(4) 0.6621(3) 0.28454(17) 0.0560(11) Uani 1 1 d . . .
H16A H 0.1620 0.6180 0.2966 0.084 Uiso 1 1 calc R . .
H16B H 0.1711 0.7018 0.2728 0.084 Uiso 1 1 calc R . .
H16C H 0.0588 0.6477 0.2543 0.084 Uiso 1 1 calc R . .
C17 C 0.8105(4) 0.4656(2) 0.05949(17) 0.0459(9) Uani 1 1 d . . .
C18 C 0.8928(4) 0.5201(3) 0.07880(17) 0.0487(9) Uani 1 1 d . . .
H18 H 0.9785 0.5079 0.0835 0.058 Uiso 1 1 calc R . .
C19 C 0.8516(3) 0.5928(2) 0.09139(15) 0.0416(8) Uani 1 1 d . . .
C20 C 0.8638(5) 0.3875(3) 0.0481(3) 0.0683(14) Uani 1 1 d . . .
C21 C 0.9487(4) 0.6519(3) 0.1101(2) 0.0550(10) Uani 1 1 d . . .
C22 C 0.6387(4) 0.4384(2) 0.17973(15) 0.0400(8) Uani 1 1 d . . .
C23 C 0.5415(4) 0.3903(2) 0.16536(16) 0.0444(8) Uani 1 1 d . . .
H23 H 0.5365 0.3423 0.1824 0.053 Uiso 1 1 calc R . .
C24 C 0.4519(3) 0.4095(2) 0.12730(14) 0.0373(7) Uani 1 1 d . . .
C25 C 0.7320(5) 0.4127(3) 0.2236(2) 0.0606(12) Uani 1 1 d . . .
C26 C 0.3420(4) 0.3551(2) 0.11860(17) 0.0480(9) Uani 1 1 d . . .
C27A C 0.4944(10) 0.6785(5) 0.0378(4) 0.0468(12) Uani 0.505(7) 1 d P B 1
H27A H 0.5673 0.7052 0.0228 0.056 Uiso 0.505(7) 1 calc PR B 1
H27B H 0.4201 0.6973 0.0178 0.056 Uiso 0.505(7) 1 calc PR B 1
C28A C 0.4833(10) 0.7024(5) 0.0892(4) 0.0468(12) Uani 0.505(7) 1 d P B 1
H28A H 0.4057 0.7324 0.0912 0.056 Uiso 0.505(7) 1 calc PR B 1
H28B H 0.5536 0.7372 0.0971 0.056 Uiso 0.505(7) 1 calc PR B 1
C27B C 0.4324(10) 0.6712(5) 0.0380(4) 0.0468(12) Uani 0.495(7) 1 d P B 2
H27C H 0.4752 0.7155 0.0225 0.056 Uiso 0.495(7) 1 calc PR B 2
H27D H 0.3494 0.6674 0.0201 0.056 Uiso 0.495(7) 1 calc PR B 2
C28B C 0.4166(10) 0.6833(5) 0.0873(4) 0.0468(12) Uani 0.495(7) 1 d P B 2
H28C H 0.3261 0.6767 0.0931 0.056 Uiso 0.495(7) 1 calc PR B 2
H28D H 0.4339 0.7377 0.0927 0.056 Uiso 0.495(7) 1 calc PR B 2
C29 C 0.3656(4) 0.6192(3) 0.1598(3) 0.082(2) Uani 1 1 d . B .
H29A H 0.3190 0.5831 0.1366 0.099 Uiso 1 1 calc R C 3
H29B H 0.3112 0.6630 0.1675 0.099 Uiso 1 1 calc R C 3
C30A C 0.417(2) 0.5753(7) 0.2206(7) 0.057(4) Uani 0.46(3) 1 d P B 3
H30A H 0.4671 0.5305 0.2120 0.086 Uiso 0.46(3) 1 calc PR B 3
H30B H 0.3452 0.5601 0.2418 0.086 Uiso 0.46(3) 1 calc PR B 3
H30C H 0.4687 0.6108 0.2416 0.086 Uiso 0.46(3) 1 calc PR B 3
C30B C 0.352(2) 0.5740(6) 0.1976(9) 0.068(6) Uani 0.54(3) 1 d P B 4
H30D H 0.4093 0.5313 0.1931 0.102 Uiso 0.54(3) 1 calc PR B 4
H30E H 0.2661 0.5556 0.1975 0.102 Uiso 0.54(3) 1 calc PR B 4
H30F H 0.3709 0.5994 0.2319 0.102 Uiso 0.54(3) 1 calc PR B 4
C31 C 0.5633(4) 0.6837(3) 0.1718(2) 0.0629(13) Uani 1 1 d . B .
H31A H 0.6356 0.7027 0.1515 0.075 Uiso 1 1 calc R . .
H31B H 0.5956 0.6468 0.1986 0.075 Uiso 1 1 calc R . .
C32 C 0.5076(5) 0.7501(3) 0.2026(2) 0.0717(15) Uani 1 1 d . . .
H32A H 0.4745 0.7873 0.1769 0.108 Uiso 1 1 calc R B .
H32B H 0.5725 0.7736 0.2253 0.108 Uiso 1 1 calc R . .
H32C H 0.4401 0.7319 0.2254 0.108 Uiso 1 1 calc R . .

loop_
_atom_site_aniso_label
_atom_site_aniso_U_11
_atom_site_aniso_U_22
_atom_site_aniso_U_33
_atom_site_aniso_U_23
_atom_site_aniso_U_13
_atom_site_aniso_U_12
Zn1 0.0326(2) 0.02689(19) 0.0320(2) 0.00033(14) 0.00088(14) -0.00101(14)
Zn2 0.0326(2) 0.02654(19) 0.0317(2) 0.00016(14) -0.00060(14) 0.00003(14)
F1 0.114(3) 0.088(2) 0.099(3) -0.018(2) 0.012(2) -0.059(2)
F2 0.095(2) 0.131(3) 0.076(2) 0.045(2) -0.0093(18) -0.057(2)
F3 0.0516(18) 0.108(3) 0.176(4) 0.034(3) 0.028(2) -0.0169(18)
F4A 0.0683(19) 0.061(2) 0.124(4) 0.023(2) 0.0166(18) 0.019(2)
F4B 0.0683(19) 0.061(2) 0.124(4) 0.023(2) 0.0166(18) 0.019(2)
F5A 0.0683(19) 0.061(2) 0.124(4) 0.023(2) 0.0166(18) 0.019(2)
F5B 0.0683(19) 0.061(2) 0.124(4) 0.023(2) 0.0166(18) 0.019(2)
F6A 0.0683(19) 0.061(2) 0.124(4) 0.023(2) 0.0166(18) 0.019(2)
F6B 0.0683(19) 0.061(2) 0.124(4) 0.023(2) 0.0166(18) 0.019(2)
F7 0.084(3) 0.114(3) 0.139(3) -0.043(3) 0.053(2) 0.008(2)
F8 0.234(6) 0.091(3) 0.205(5) -0.100(3) 0.150(5) -0.071(3)
F9 0.162(4) 0.167(5) 0.055(2) -0.013(2) 0.034(2) 0.004(3)
F10 0.108(2) 0.114(3) 0.0619(18) 0.0380(18) -0.0226(17) -0.075(2)
F11 0.097(2) 0.075(2) 0.096(2) -0.0184(18) 0.0049(19) -0.0541(18)
F12 0.0431(15) 0.103(3) 0.110(3) 0.022(2) 0.0001(15) -0.0177(16)
F13A 0.087(2) 0.0615(17) 0.129(4) -0.024(2) 0.007(2) 0.0175(14)
F13B 0.087(2) 0.0615(17) 0.129(4) -0.024(2) 0.007(2) 0.0175(14)
F14A 0.087(2) 0.0615(17) 0.129(4) -0.024(2) 0.007(2) 0.0175(14)
F14B 0.087(2) 0.0615(17) 0.129(4) -0.024(2) 0.007(2) 0.0175(14)
F15A 0.087(2) 0.0615(17) 0.129(4) -0.024(2) 0.007(2) 0.0175(14)
F15B 0.087(2) 0.0615(17) 0.129(4) -0.024(2) 0.007(2) 0.0175(14)
F16 0.0434(16) 0.087(2) 0.180(4) -0.020(2) -0.026(2) -0.0097(15)
F17 0.083(2) 0.0689(19) 0.088(2) 0.0065(17) 0.0044(17) -0.0328(16)
F18 0.083(2) 0.121(3) 0.0683(19) -0.0367(19) 0.0046(16) -0.037(2)
F19 0.217(6) 0.136(4) 0.070(2) -0.012(2) -0.066(3) 0.043(4)
F20A 0.083(2) 0.0680(19) 0.130(3) 0.0414(18) -0.059(3) -0.013(3)
F20B 0.083(2) 0.0680(19) 0.130(3) 0.0414(18) -0.059(3) -0.013(3)
F21A 0.083(2) 0.0680(19) 0.130(3) 0.0414(18) -0.059(3) -0.013(3)
F21B 0.083(2) 0.0680(19) 0.130(3) 0.0414(18) -0.059(3) -0.013(3)
F22 0.090(2) 0.0786(19) 0.0588(16) -0.0255(14) 0.0166(14) -0.0464(17)
F23 0.114(3) 0.086(2) 0.088(2) 0.0313(19) -0.014(2) -0.067(2)
F24 0.0484(16) 0.090(2) 0.126(3) -0.026(2) 0.0178(17) -0.0206(15)
O1 0.0385(14) 0.0379(13) 0.0496(15) 0.0015(11) -0.0012(11) -0.0078(11)
O2 0.0360(13) 0.0384(13) 0.0451(14) 0.0075(11) 0.0007(10) 0.0012(10)
O3 0.0422(13) 0.0336(12) 0.0400(13) -0.0041(10) 0.0062(10) -0.0026(10)
O5 0.0381(13) 0.0359(13) 0.0402(13) -0.0010(10) 0.0016(10) -0.0057(10)
O6 0.0396(14) 0.0389(13) 0.0448(14) -0.0083(11) 0.0006(11) 0.0014(11)
O7 0.0344(13) 0.0369(13) 0.0477(14) 0.0013(11) 0.0033(10) -0.0032(10)
O8 0.0419(13) 0.0335(12) 0.0386(13) 0.0044(10) -0.0045(10) -0.0030(10)
O9 0.0370(13) 0.0351(12) 0.0387(13) -0.0002(10) -0.0006(10) -0.0054(10)
N1 0.0413(16) 0.0288(13) 0.0343(14) 0.0025(11) 0.0002(12) 0.0039(11)
N2 0.0414(16) 0.0379(15) 0.0319(14) 0.0000(12) 0.0020(12) -0.0022(12)
N3 0.0494(18) 0.0371(15) 0.0336(15) 0.0008(12) -0.0017(12) -0.0017(13)
N4 0.0383(15) 0.0344(15) 0.0367(15) -0.0026(12) -0.0024(12) 0.0059(12)
C1 0.040(2) 0.050(2) 0.0402(19) 0.0009(16) -0.0001(15) -0.0069(17)
C2 0.0300(18) 0.057(2) 0.061(2) 0.002(2) 0.0050(16) -0.0003(17)
C3 0.039(2) 0.048(2) 0.043(2) 0.0046(16) -0.0008(15) 0.0048(16)
C4 0.043(2) 0.069(3) 0.063(3) 0.004(2) 0.0004(19) -0.018(2)
C5 0.050(3) 0.061(3) 0.086(4) 0.021(3) 0.009(2) 0.011(2)
C6 0.049(2) 0.0360(18) 0.0403(19) -0.0040(15) 0.0033(15) 0.0033(15)
C7 0.058(2) 0.0291(17) 0.050(2) -0.0028(15) -0.0027(18) -0.0078(16)
C8 0.0398(18) 0.0330(17) 0.0428(19) 0.0098(15) -0.0092(14) -0.0089(14)
C9 0.087(4) 0.061(3) 0.078(4) -0.028(3) 0.036(3) -0.011(3)
C10 0.049(2) 0.058(3) 0.055(2) 0.004(2) -0.0068(18) -0.022(2)
C11 0.050(2) 0.043(2) 0.046(2) 0.0014(17) 0.0059(17) 0.0159(17)
C12 0.061(2) 0.0368(19) 0.043(2) -0.0071(16) 0.0092(17) 0.0045(17)
C13 0.047(2) 0.041(2) 0.043(2) 0.0025(16) -0.0081(16) 0.0013(16)
C14 0.055(2) 0.059(3) 0.054(2) 0.005(2) -0.0134(19) 0.009(2)
C15 0.055(2) 0.0324(17) 0.045(2) 0.0092(15) -0.0002(17) -0.0009(16)
C16 0.064(3) 0.059(3) 0.045(2) 0.012(2) 0.0090(19) -0.005(2)
C17 0.043(2) 0.044(2) 0.051(2) -0.0046(17) 0.0071(17) 0.0054(16)
C18 0.0318(18) 0.056(2) 0.058(2) -0.007(2) -0.0004(16) 0.0020(17)
C19 0.0385(19) 0.045(2) 0.0414(19) 0.0021(16) 0.0020(15) -0.0045(16)
C20 0.052(3) 0.066(3) 0.088(4) -0.018(3) 0.000(2) 0.012(2)
C21 0.042(2) 0.060(3) 0.063(3) -0.007(2) 0.0016(18) -0.0098(19)
C22 0.049(2) 0.0361(18) 0.0351(17) 0.0024(14) -0.0013(15) 0.0014(15)
C23 0.059(2) 0.0325(17) 0.042(2) 0.0082(15) 0.0023(17) -0.0067(16)
C24 0.0423(19) 0.0315(16) 0.0383(18) -0.0037(14) 0.0077(14) -0.0074(14)
C25 0.072(3) 0.053(3) 0.056(3) 0.019(2) -0.016(2) -0.007(2)
C26 0.047(2) 0.049(2) 0.049(2) -0.0053(18) 0.0106(17) -0.0173(18)
C27A 0.056(3) 0.038(2) 0.0469(18) 0.0038(17) -0.009(3) 0.016(3)
C28A 0.056(3) 0.038(2) 0.0469(18) 0.0038(17) -0.009(3) 0.016(3)
C27B 0.056(3) 0.038(2) 0.0469(18) 0.0038(17) -0.009(3) 0.016(3)
C28B 0.056(3) 0.038(2) 0.0469(18) 0.0038(17) -0.009(3) 0.016(3)
C29 0.042(2) 0.056(3) 0.150(6) -0.041(4) 0.035(3) -0.007(2)
C30A 0.057(9) 0.057(6) 0.058(8) 0.011(5) 0.018(6) -0.003(5)
C30B 0.075(11) 0.040(5) 0.091(11) -0.010(5) 0.038(10) -0.004(5)
C31 0.043(2) 0.063(3) 0.082(3) -0.037(3) -0.005(2) 0.003(2)
C32 0.064(3) 0.065(3) 0.086(4) -0.041(3) 0.001(3) 0.003(2)

loop_
_atom_type_symbol
_atom_type_description
_atom_type_scat_dispersion_real
_atom_type_scat_dispersion_imag
_atom_type_scat_source
C C 0.0033 0.0016 'International Tables Vol C Tables 4.2.6.8 and 6.1.1.4'
H H 0.0000 0.0000 'International Tables Vol C Tables 4.2.6.8 and 6.1.1.4'
N N 0.0061 0.0033 'International Tables Vol C Tables 4.2.6.8 and 6.1.1.4'
O O 0.0106 0.0060 'International Tables Vol C Tables 4.2.6.8 and 6.1.1.4'
F F 0.0171 0.0103 'International Tables Vol C Tables 4.2.6.8 and 6.1.1.4'
Zn Zn 0.2839 1.4301 'International Tables Vol C Tables 4.2.6.8 and 6.1.1.4'

loop_
_geom_angle_atom_site_label_1
_geom_angle_atom_site_label_2
_geom_angle_atom_site_label_3
_geom_angle
N2 Zn1 O3 177.21(11)
N2 Zn1 O1 92.71(11)
O3 Zn1 O1 89.91(10)
N2 Zn1 O5 91.06(11)
O3 Zn1 O5 86.18(10)
O1 Zn1 O5 168.24(10)
N2 Zn1 O2 94.27(11)
O3 Zn1 O2 85.14(10)
O1 Zn1 O2 82.34(10)
O5 Zn1 O2 86.28(10)
N2 Zn1 N1 84.88(11)
O3 Zn1 N1 95.92(10)
O1 Zn1 N1 93.31(11)
O5 Zn1 N1 98.12(11)
O2 Zn1 N1 175.52(10)
N3 Zn2 O9 94.79(11)
N3 Zn2 O8 176.80(12)
O9 Zn2 O8 86.67(10)
N3 Zn2 O7 91.21(11)
O9 Zn2 O7 166.68(10)
O8 Zn2 O7 86.78(10)
N3 Zn2 N4 84.47(12)
O9 Zn2 N4 100.50(11)
O8 Zn2 N4 98.08(10)
O7 Zn2 N4 91.89(11)
N3 Zn2 O6 93.26(11)
O9 Zn2 O6 86.72(10)
O8 Zn2 O6 83.97(10)
O7 Zn2 O6 81.07(10)
N4 Zn2 O6 172.57(11)
F4B F4A C5 63.5(13)
F4A F4B C5 85.3(13)
F4A F4B F6A 140.5(15)
C5 F4B F6A 55.8(5)
F6B F6A C5 79.6(13)
F6B F6A F4B 128.7(15)
C5 F6A F4B 52.3(5)
F6A F6B C5 69.2(14)
F13B F13A C20 78.7(13)
F13B F13A F14B 132.3(16)
C20 F13A F14B 56.6(6)
F13A F13B C20 69.0(14)
F14B F14A C20 66.3(10)
F14B F14A F15B 99.8(12)
C20 F14A F15B 48.4(5)
F14A F14B C20 77.2(10)
F14A F14B F13A 133.6(13)
C20 F14B F13A 56.5(6)
F15B F15A C20 77.5(15)
F15A F15B C20 73.2(15)
F15A F15B F14A 120.6(18)
C20 F15B F14A 50.9(5)
F20B F20A C25 76.3(11)
F20A F20B C25 64.8(13)
F20A F20B F21A 100.4(15)
C25 F20B F21A 45.8(5)
C25 F21A F20B 51.5(6)
C1 O1 Zn1 125.9(3)
C3 O2 Zn1 122.2(2)
C6 O3 Zn1 127.1(2)
C8 O5 Zn1 125.7(2)
C17 O6 Zn2 122.4(2)
C19 O7 Zn2 125.4(2)
C22 O8 Zn2 125.5(2)
C24 O9 Zn2 125.5(2)
C11 N1 C13 110.5(3)
C11 N1 C15 109.4(3)
C13 N1 C15 111.5(3)
C11 N1 Zn1 102.3(2)
C13 N1 Zn1 108.3(2)
C15 N1 Zn1 114.5(2)
C12 N2 Zn1 105.7(2)
C12 N2 H2A 110.6
Zn1 N2 H2A 110.6
C12 N2 H2B 110.6
Zn1 N2 H2B 110.6
H2A N2 H2B 108.7
C27A N3 C27B 25.9(4)
C27A N3 Zn2 103.0(4)
C27B N3 Zn2 109.0(4)
C27A N3 H3A 111.2
C27B N3 H3A 127.4
Zn2 N3 H3A 111.2
C27A N3 H3B 111.2
C27B N3 H3B 85.8
Zn2 N3 H3B 111.2
H3A N3 H3B 109.1
C29 N4 C31 111.6(4)
C29 N4 C28B 95.5(5)
C31 N4 C28B 121.8(5)
C29 N4 C28A 123.1(5)
C31 N4 C28A 96.6(5)
C28B N4 C28A 30.3(4)
C29 N4 Zn2 113.5(3)
C31 N4 Zn2 110.9(2)
C28B N4 Zn2 102.7(4)
C28A N4 Zn2 99.5(4)
O1 C1 C2 127.9(4)
O1 C1 C4 114.0(4)
C2 C1 C4 118.1(4)
C3 C2 C1 121.2(4)
C3 C2 H2 119.4
C1 C2 H2 119.4
O2 C3 C2 128.8(4)
O2 C3 C5 113.6(4)
C2 C3 C5 117.7(4)
F2 C4 F1 106.2(5)
F2 C4 F3 107.3(4)
F1 C4 F3 106.2(4)
F2 C4 C1 112.0(4)
F1 C4 C1 110.2(4)
F3 C4 C1 114.3(4)
F4B C5 F5B 113.3(9)
F4B C5 F6A 71.9(6)
F5B C5 F6A 108.8(7)
F4B C5 F5A 108.9(8)
F5B C5 F5A 19.4(8)
F6A C5 F5A 126.7(7)
F4B C5 F6B 101.5(6)
F5B C5 F6B 88.4(7)
F6A C5 F6B 31.2(4)
F5A C5 F6B 107.8(7)
F4B C5 F4A 31.3(4)
F5B C5 F4A 106.5(8)
F6A C5 F4A 102.9(6)
F5A C5 F4A 93.2(8)
F6B C5 F4A 132.7(6)
F4B C5 C3 119.1(5)
F5B C5 C3 120.4(7)
F6A C5 C3 112.7(5)
F5A C5 C3 112.0(6)
F6B C5 C3 106.4(5)
F4A C5 C3 103.8(5)
O3 C6 C7 129.3(4)
O3 C6 C9 113.5(4)
C7 C6 C9 117.1(4)
C8 C7 C6 121.8(3)
C8 C7 H7 119.1
C6 C7 H7 119.1
O5 C8 C7 129.5(3)
O5 C8 C10 113.3(4)
C7 C8 C10 117.1(3)
F8 C9 F7 110.2(5)
F8 C9 F9 106.1(6)
F7 C9 F9 102.5(5)
F8 C9 C6 115.0(5)
F7 C9 C6 112.2(5)
F9 C9 C6 109.9(5)
F10 C10 F12 108.0(4)
F10 C10 F11 106.6(4)
F12 C10 F11 105.6(4)
F10 C10 C8 111.9(3)
F12 C10 C8 110.8(4)
F11 C10 C8 113.5(4)
N1 C11 C12 112.0(3)
N1 C11 H11A 109.2
C12 C11 H11A 109.2
N1 C11 H11B 109.2
C12 C11 H11B 109.2
H11A C11 H11B 107.9
N2 C12 C11 108.5(3)
N2 C12 H12A 110.0
C11 C12 H12A 110.0
N2 C12 H12B 110.0
C11 C12 H12B 110.0
H12A C12 H12B 108.4
N1 C13 C14 116.8(3)
N1 C13 H13A 108.1
C14 C13 H13A 108.1
N1 C13 H13B 108.1
C14 C13 H13B 108.1
H13A C13 H13B 107.3
C13 C14 H14A 109.5
C13 C14 H14B 109.5
H14A C14 H14B 109.5
C13 C14 H14C 109.5
H14A C14 H14C 109.5
H14B C14 H14C 109.5
N1 C15 C16 114.5(3)
N1 C15 H15A 108.6
C16 C15 H15A 108.6
N1 C15 H15B 108.6
C16 C15 H15B 108.6
H15A C15 H15B 107.6
C15 C16 H16A 109.5
C15 C16 H16B 109.5
H16A C16 H16B 109.5
C15 C16 H16C 109.5
H16A C16 H16C 109.5
H16B C16 H16C 109.5
O6 C17 C18 128.5(4)
O6 C17 C20 114.3(4)
C18 C17 C20 117.2(4)
C17 C18 C19 121.1(4)
C17 C18 H18 119.5
C19 C18 H18 119.5
O7 C19 C18 128.0(4)
O7 C19 C21 113.5(4)
C18 C19 C21 118.5(4)
F13A C20 F14B 66.9(6)
F13A C20 F15A 110.4(6)
F14B C20 F15A 121.6(6)
F13A C20 F15B 128.7(7)
F14B C20 F15B 104.3(7)
F15A C20 F15B 29.3(5)
F13A C20 F13B 32.3(5)
F14B C20 F13B 97.9(7)
F15A C20 F13B 86.8(6)
F15B C20 F13B 113.7(7)
F13A C20 F14A 103.4(6)
F14B C20 F14A 36.6(5)
F15A C20 F14A 108.1(6)
F15B C20 F14A 80.7(6)
F13B C20 F14A 133.5(7)
F13A C20 C17 113.3(5)
F14B C20 C17 118.0(6)
F15A C20 C17 115.6(5)
F15B C20 C17 114.6(6)
F13B C20 C17 107.4(5)
F14A C20 C17 105.0(5)
F17 C21 F16 106.8(4)
F17 C21 F18 106.8(4)
F16 C21 F18 107.2(4)
F17 C21 C19 110.8(4)
F16 C21 C19 114.3(4)
F18 C21 C19 110.6(4)
O8 C22 C23 128.5(3)
O8 C22 C25 112.8(3)
C23 C22 C25 118.6(3)
C24 C23 C22 122.4(3)
C24 C23 H23 118.8
C22 C23 H23 118.8
O9 C24 C23 129.1(3)
O9 C24 C26 113.2(3)
C23 C24 C26 117.8(3)
F21A C25 F20A 111.3(5)
F21A C25 F19 105.9(6)
F20A C25 F19 96.0(6)
F21A C25 F21B 19.9(9)
F20A C25 F21B 130.8(8)
F19 C25 F21B 97.5(12)
F21A C25 F20B 82.8(7)
F20A C25 F20B 39.0(6)
F19 C25 F20B 130.6(8)
F21B C25 F20B 101.7(11)
F21A C25 C22 117.8(5)
F20A C25 C22 113.4(4)
F19 C25 C22 110.0(4)
F21B C25 C22 105.7(7)
F20B C25 C22 107.8(6)
F24 C26 F22 107.0(4)
F24 C26 F23 106.0(4)
F22 C26 F23 107.2(4)
F24 C26 C24 111.0(3)
F22 C26 C24 111.6(3)
F23 C26 C24 113.7(4)
C28A C27A N3 122.8(7)
C28A C27A H27A 106.6
N3 C27A H27A 106.6
C28A C27A H27B 106.6
N3 C27A H27B 106.6
H27A C27A H27B 106.6
C27A C28A N4 118.3(7)
C27A C28A H28A 107.7
N4 C28A H28A 107.7
C27A C28A H28B 107.7
N4 C28A H28B 107.7
H28A C28A H28B 107.1
C28B C27B N3 116.3(7)
C28B C27B H27C 108.2
N3 C27B H27C 108.2
C28B C27B H27D 108.2
N3 C27B H27D 108.2
H27C C27B H27D 107.4
C27B C28B N4 126.7(7)
C27B C28B H28C 105.6
N4 C28B H28C 105.6
C27B C28B H28D 105.6
N4 C28B H28D 105.6
H28C C28B H28D 106.1
C30B C29 N4 128.8(12)
C30B C29 C30A 28.0(8)
N4 C29 C30A 104.2(7)
C30B C29 H29A 87.6
N4 C29 H29A 110.9
C30A C29 H29A 110.9
C30B C29 H29B 106.5
N4 C29 H29B 110.9
C30A C29 H29B 110.9
H29A C29 H29B 108.9
C29 C30A H30A 109.5
C29 C30A H30B 109.5
C29 C30A H30C 109.5
C29 C30B H30D 109.5
C29 C30B H30E 109.5
C29 C30B H30F 109.5
N4 C31 C32 117.1(4)
N4 C31 H31A 108.0
C32 C31 H31A 108.0
N4 C31 H31B 108.0
C32 C31 H31B 108.0
H31A C31 H31B 107.3
C31 C32 H32A 109.5
C31 C32 H32B 109.5
H32A C32 H32B 109.5
C31 C32 H32C 109.5
H32A C32 H32C 109.5
H32B C32 H32C 109.5

loop_
_geom_bond_atom_site_label_1
_geom_bond_atom_site_label_2
_geom_bond_distance
Zn1 N2 2.074(3)
Zn1 O3 2.083(2)
Zn1 O1 2.102(2)
Zn1 O5 2.113(2)
Zn1 O2 2.166(2)
Zn1 N1 2.194(3)
Zn2 N3 2.075(3)
Zn2 O9 2.084(2)
Zn2 O8 2.086(2)
Zn2 O7 2.117(2)
Zn2 N4 2.175(3)
Zn2 O6 2.196(3)
F1 C4 1.314(6)
F2 C4 1.314(6)
F3 C4 1.320(6)
F4A F4B 0.737(11)
F4A C5 1.415(11)
F4B C5 1.271(11)
F4B F6A 1.525(15)
F5A C5 1.342(14)
F5B C5 1.288(15)
F6A F6B 0.735(9)
F6A C5 1.327(11)
F6B C5 1.396(12)
F7 C9 1.294(7)
F8 C9 1.290(6)
F9 C9 1.332(8)
F10 C10 1.312(5)
F11 C10 1.333(5)
F12 C10 1.315(6)
F13A F13B 0.747(11)
F13A C20 1.304(10)
F13A F14B 1.439(14)
F13B C20 1.370(13)
F14A F14B 0.850(10)
F14A C20 1.392(10)
F14A F15B 1.770(13)
F14B C20 1.306(11)
F15A F15B 0.673(13)
F15A C20 1.314(10)
F15B C20 1.340(12)
F16 C21 1.315(5)
F17 C21 1.315(6)
F18 C21 1.320(6)
F19 C25 1.302(7)
F20A F20B 0.905(16)
F20A C25 1.301(7)
F20B C25 1.397(18)
F20B F21A 1.772(16)
F21A C25 1.280(9)
F21B C25 1.395(18)
F22 C26 1.316(5)
F23 C26 1.318(5)
F24 C26 1.307(5)
O1 C1 1.237(5)
O2 C3 1.247(5)
O3 C6 1.239(4)
O5 C8 1.257(4)
O6 C17 1.246(5)
O7 C19 1.237(4)
O8 C22 1.242(4)
O9 C24 1.254(4)
N1 C11 1.481(5)
N1 C13 1.494(5)
N1 C15 1.495(5)
N2 C12 1.481(5)
N2 H2A 0.9200
N2 H2B 0.9200
N3 C27A 1.447(9)
N3 C27B 1.548(9)
N3 H3A 0.9200
N3 H3B 0.9200
N4 C29 1.464(6)
N4 C31 1.466(5)
N4 C28B 1.508(9)
N4 C28A 1.523(9)
C1 C2 1.394(6)
C1 C4 1.534(6)
C2 C3 1.385(6)
C2 H2 0.9500
C3 C5 1.522(6)
C6 C7 1.392(6)
C6 C9 1.532(6)
C7 C8 1.377(6)
C7 H7 0.9500
C8 C10 1.532(5)
C11 C12 1.504(6)
C11 H11A 0.9900
C11 H11B 0.9900
C12 H12A 0.9900
C12 H12B 0.9900
C13 C14 1.530(5)
C13 H13A 0.9900
C13 H13B 0.9900
C14 H14A 0.9800
C14 H14B 0.9800
C14 H14C 0.9800
C15 C16 1.515(6)
C15 H15A 0.9900
C15 H15B 0.9900
C16 H16A 0.9800
C16 H16B 0.9800
C16 H16C 0.9800
C17 C18 1.388(6)
C17 C20 1.524(6)
C18 C19 1.397(6)
C18 H18 0.9500
C19 C21 1.542(6)
C22 C23 1.388(5)
C22 C25 1.534(6)
C23 C24 1.377(5)
C23 H23 0.9500
C24 C26 1.535(5)
C27A C28A 1.347(12)
C27A H27A 0.9900
C27A H27B 0.9900
C28A H28A 0.9900
C28A H28B 0.9900
C27B C28B 1.253(12)
C27B H27C 0.9900
C27B H27D 0.9900
C28B H28C 0.9900
C28B H28D 0.9900
C29 C30B 1.241(17)
C29 C30A 1.78(2)
C29 H29A 0.9900
C29 H29B 0.9900
C30A H30A 0.9800
C30A H30B 0.9800
C30A H30C 0.9800
C30B H30D 0.9800
C30B H30E 0.9800
C30B H30F 0.9800
C31 C32 1.527(6)
C31 H31A 0.9900
C31 H31B 0.9900
C32 H32A 0.9800
C32 H32B 0.9800
C32 H32C 0.9800
